data_7021622
loop_
_publ_author_name
'Neto, Brenno A. D.'
'Viana, Barbara F. L.'
'Rodrigues, Thyago S.'
'Lalli, Priscila M.'
'Eberlin, Marcos N.'
'da Silva, Wender A.'
'de Oliveira, Heibbe C. B.'
'Gatto, Claudia C.'

_publ_section_title
;
 Condensed, solution and gas phase behaviour of mono- and dinuclear
 2,6-diacetylpyridine (dap) hydrazone copper complexes probed by X-ray,
 mass spectrometry and theoretical calculations.
;
_journal_issue 32
_journal_name_full 'Dalton transactions (Cambridge, England : 2003)'
_journal_page_first 11497
_journal_page_last 11506
_journal_paper_doi 10.1039/c3dt50594d
_journal_volume 42
_journal_year 2013
_chemical_absolute_configuration unk
_chemical_formula_moiety 'C23 H23 Br2 Cu N5 O3'
_chemical_formula_sum 'C23 H23 Br2 Cu N5 O3'
_chemical_formula_weight 640.82
_space_group_IT_number 19
_symmetry_cell_setting orthorhombic
_symmetry_space_group_name_Hall 'P 2ac 2ab'
_symmetry_space_group_name_H-M 'P 21 21 21'
_atom_sites_solution_hydrogens geom
_atom_sites_solution_primary direct
_atom_sites_solution_secondary difmap
_audit_conform_dict_location ftp://ftp.iucr.org/pub/cif_core.dic
_audit_conform_dict_name cif_core.dic
_audit_conform_dict_version 2.4
_audit_creation_date 2013-05-17T15:09:39-00:00
_audit_creation_method 'WinGX routine CIF_UPDATE'
_cell_angle_alpha 90
_cell_angle_beta 90
_cell_angle_gamma 90
_cell_formula_units_Z 4
_cell_length_a 8.6632(2)
_cell_length_b 8.8145(2)
_cell_length_c 33.2879(6)
_cell_measurement_reflns_used 7237
_cell_measurement_temperature 296(2)
_cell_measurement_theta_max 29.17
_cell_measurement_theta_min 2.39
_cell_volume 2541.92(9)
_computing_cell_refinement 'APEX2 v2011.2-3 (Bruker AXS, 2009)'
_computing_data_collection 'SAINT V7.68A (Bruker AXS, 2009)'
_computing_data_reduction 'SAINT/SADABS (Bruker AXS, 2009)'
_computing_molecular_graphics 'Ortep-3 for Windows (Farrugia, 1997)'
_computing_publication_material 'Pov-Ray for windows Vesion 3.6.2., 2009'
_computing_structure_refinement 'SHELXL-97 (Sheldrick, 2008)'
_computing_structure_solution 'SHELXS-97 (Sheldrick, 2008)'
_diffrn_ambient_temperature 296(2)
_diffrn_measured_fraction_theta_full 0.998
_diffrn_measured_fraction_theta_max 0.998
_diffrn_measurement_device_type 'Bruker SMART APEX-II CCD'
_diffrn_measurement_method '\f and \w scans'
_diffrn_radiation_monochromator graphite
_diffrn_radiation_type MoK\a
_diffrn_radiation_wavelength 0.71073
_diffrn_reflns_av_R_equivalents 0.0327
_diffrn_reflns_av_unetI/netI 0.0463
_diffrn_reflns_limit_h_max 11
_diffrn_reflns_limit_h_min -11
_diffrn_reflns_limit_k_max 11
_diffrn_reflns_limit_k_min -12
_diffrn_reflns_limit_l_max 45
_diffrn_reflns_limit_l_min -44
_diffrn_reflns_number 26959
_diffrn_reflns_theta_full 29.17
_diffrn_reflns_theta_max 29.17
_diffrn_reflns_theta_min 2.39
_exptl_absorpt_coefficient_mu 4.037
_exptl_absorpt_correction_T_max 0.3582
_exptl_absorpt_correction_T_min 0.2399
_exptl_absorpt_correction_type multi-scan
_exptl_absorpt_process_details 'SADABS V2008/1 (Bruker AXS)'
_exptl_crystal_colour green
_exptl_crystal_density_diffrn 1.675
_exptl_crystal_density_method 'not measured'
_exptl_crystal_description block
_exptl_crystal_F_000 1276
_exptl_crystal_size_max 0.5
_exptl_crystal_size_mid 0.34
_exptl_crystal_size_min 0.32
_refine_diff_density_max 0.471
_refine_diff_density_min -0.316
_refine_diff_density_rms 0.06
_refine_ls_abs_structure_details 'Flack H D (1983), Acta Cryst. A39, 876-881'
_refine_ls_abs_structure_Flack 0.013(7)
_refine_ls_extinction_method none
_refine_ls_goodness_of_fit_ref 1.021
_refine_ls_hydrogen_treatment mixed
_refine_ls_matrix_type full
_refine_ls_number_parameters 317
_refine_ls_number_reflns 6833
_refine_ls_number_restraints 0
_refine_ls_restrained_S_all 1.021
_refine_ls_R_factor_all 0.0487
_refine_ls_R_factor_gt 0.0324
_refine_ls_shift/su_max 0.001
_refine_ls_shift/su_mean 0
_refine_ls_structure_factor_coef Fsqd
_refine_ls_weighting_details 'calc w=1/[\s^2^(Fo^2^)+(0.0253P)^2^+0.2729P] where P=(Fo^2^+2Fc^2^)/3'
_refine_ls_weighting_scheme calc
_refine_ls_wR_factor_gt 0.0659
_refine_ls_wR_factor_ref 0.0704
_reflns_number_gt 5458
_reflns_number_total 6833
_reflns_threshold_expression >2sigma(I)
_cod_data_source_file c3dt50594d.txt
_cod_data_source_block ccg_bf17_0m
_cod_original_sg_symbol_H-M P2(1)2(1)2(1)
_cod_database_code 7021622

loop_
_symmetry_equiv_pos_as_xyz
'x, y, z'
'-x+1/2, -y, z+1/2'
'-x, y+1/2, -z+1/2'
'x+1/2, -y+1/2, -z'

loop_
_atom_site_label
_atom_site_type_symbol
_atom_site_fract_x
_atom_site_fract_y
_atom_site_fract_z
_atom_site_U_iso_or_equiv
_atom_site_adp_type
_atom_site_occupancy
_atom_site_symmetry_multiplicity
_atom_site_calc_flag
_atom_site_refinement_flags
Br2 Br 0.57699(4) 0.47889(4) 0.075742(10) 0.05394(10) Uani 1 1 d .
Cu1 Cu 0.45369(4) 0.26954(4) 0.106264(9) 0.03801(9) Uani 1 1 d .
Br1 Br 0.21878(4) 0.37356(4) 0.143722(11) 0.05973(10) Uani 1 1 d .
N1 N 0.4385(3) 0.0578(2) 0.12191(6) 0.0366(5) Uani 1 1 d .
C3 C 0.4035(4) -0.2325(3) 0.14560(10) 0.0522(8) Uani 1 1 d .
H3 H 0.3894 -0.3324 0.1539 0.063 Uiso 1 1 calc R
C2 C 0.3427(4) -0.1860(3) 0.10921(10) 0.0493(8) Uani 1 1 d .
H2 H 0.2908 -0.2539 0.0927 0.059 Uiso 1 1 calc R
C5 C 0.5015(3) 0.0144(3) 0.15635(8) 0.0390(6) Uani 1 1 d .
C8 C 0.3037(3) 0.0365(3) 0.06045(8) 0.0389(6) Uani 1 1 d .
C1 C 0.3610(3) -0.0365(3) 0.09809(8) 0.0372(6) Uani 1 1 d .
C9 C 0.2140(4) -0.0545(4) 0.03088(9) 0.0530(8) Uani 1 1 d .
H9A H 0.1699 0.0119 0.0111 0.079 Uiso 1 1 calc R
H9B H 0.133 -0.108 0.0445 0.079 Uiso 1 1 calc R
H9C H 0.2812 -0.1259 0.0179 0.079 Uiso 1 1 calc R
C7 C 0.6916(4) 0.0983(4) 0.21123(11) 0.0626(10) Uani 1 1 d .
H7A H 0.7719 0.1727 0.2138 0.094 Uiso 1 1 calc R
H7B H 0.7368 -0.0004 0.208 0.094 Uiso 1 1 calc R
H7C H 0.6282 0.0994 0.2349 0.094 Uiso 1 1 calc R
C4 C 0.4840(4) -0.1345(4) 0.16973(9) 0.0480(7) Uani 1 1 d .
H4 H 0.5255 -0.166 0.1941 0.058 Uiso 1 1 calc R
C6 C 0.5955(3) 0.1341(4) 0.17557(9) 0.0429(6) Uani 1 1 d .
N4 N 0.3361(3) 0.1786(3) 0.05853(7) 0.0393(6) Uani 1 1 d .
N2 N 0.5925(3) 0.2592(3) 0.15604(7) 0.0412(5) Uani 1 1 d .
N5 N 0.2925(3) 0.2619(3) 0.02511(7) 0.0456(6) Uani 1 1 d .
N3 N 0.6829(3) 0.3797(3) 0.16806(8) 0.0475(7) Uani 1 1 d .
C17 C 0.3610(3) 0.2382(4) -0.01080(9) 0.0405(6) Uani 1 1 d .
C10 C 0.6749(4) 0.4481(4) 0.20539(9) 0.0429(7) Uani 1 1 d .
O2 O 0.4359(2) 0.1234(3) -0.01690(6) 0.0540(5) Uani 1 1 d .
O1 O 0.5904(3) 0.4024(3) 0.23153(6) 0.0640(7) Uani 1 1 d .
C18 C 0.3417(3) 0.3595(4) -0.04166(9) 0.0458(7) Uani 1 1 d .
C11 C 0.7843(4) 0.5756(3) 0.21010(8) 0.0404(6) Uani 1 1 d .
C19 C 0.4120(4) 0.3378(4) -0.07818(10) 0.0601(9) Uani 1 1 d .
H19 H 0.4641 0.2475 -0.0833 0.072 Uiso 1 1 calc R
C12 C 0.9035(4) 0.6044(4) 0.18388(10) 0.0553(9) Uani 1 1 d .
H12 H 0.9145 0.544 0.1611 0.066 Uiso 1 1 calc R
C16 C 0.7728(5) 0.6672(4) 0.24437(9) 0.0567(9) Uani 1 1 d .
H16 H 0.6928 0.6516 0.2625 0.068 Uiso 1 1 calc R
C23 C 0.2631(5) 0.4941(5) -0.03447(12) 0.0699(11) Uani 1 1 d .
H23 H 0.2158 0.5098 -0.0097 0.084 Uiso 1 1 calc R
C20 C 0.4060(5) 0.4493(5) -0.10752(12) 0.0768(12) Uani 1 1 d .
H20 H 0.4548 0.4343 -0.1321 0.092 Uiso 1 1 calc R
C15 C 0.8791(5) 0.7800(4) 0.25131(11) 0.0690(11) Uani 1 1 d .
H15 H 0.8725 0.838 0.2746 0.083 Uiso 1 1 calc R
C21 C 0.3284(5) 0.5811(6) -0.10025(14) 0.0807(13) Uani 1 1 d .
H21 H 0.325 0.6556 -0.12 0.097 Uiso 1 1 calc R
C13 C 1.0065(4) 0.7200(5) 0.19046(13) 0.0759(12) Uani 1 1 d .
H13 H 1.0846 0.7391 0.172 0.091 Uiso 1 1 calc R
C22 C 0.2545(5) 0.6059(5) -0.06391(15) 0.0832(14) Uani 1 1 d .
H22 H 0.2004 0.6953 -0.0593 0.1 Uiso 1 1 calc R
C14 C 0.9938(5) 0.8074(5) 0.22443(13) 0.0732(12) Uani 1 1 d .
H14 H 1.0638 0.8855 0.2291 0.088 Uiso 1 1 calc R
O3 O 0.6300(5) 0.9460(4) 0.93835(10) 0.1120(13) Uani 1 1 d .
H5A H 0.267(4) 0.344(4) 0.0296(9) 0.043(9) Uiso 1 1 d .
H3A H 0.698(4) 0.419(4) 0.1514(10) 0.045(11) Uiso 1 1 d .

loop_
_atom_site_aniso_label
_atom_site_aniso_U_11
_atom_site_aniso_U_22
_atom_site_aniso_U_33
_atom_site_aniso_U_23
_atom_site_aniso_U_13
_atom_site_aniso_U_12
Br2 0.0745(2) 0.04102(18) 0.04635(17) 0.00560(13) 0.01154(16) -0.00884(15)
Cu1 0.0525(2) 0.02832(17) 0.03325(16) -0.00132(13) -0.00127(16) -0.00113(15)
Br1 0.0634(2) 0.0577(2) 0.0581(2) -0.00868(17) 0.01473(17) 0.00779(17)
N1 0.0445(13) 0.0275(12) 0.0377(11) -0.0014(9) -0.0020(10) -0.0001(10)
C3 0.073(2) 0.0279(15) 0.0556(18) 0.0070(14) 0.0070(17) -0.0009(15)
C2 0.0602(19) 0.0326(17) 0.0551(18) -0.0070(14) 0.0015(16) -0.0059(13)
C5 0.0447(15) 0.0335(15) 0.0388(14) 0.0005(12) 0.0013(12) 0.0026(12)
C8 0.0401(15) 0.0379(17) 0.0387(14) -0.0040(12) 0.0026(12) 0.0000(13)
C1 0.0427(14) 0.0313(15) 0.0375(15) -0.0049(11) 0.0038(11) 0.0021(12)
C9 0.064(2) 0.050(2) 0.0450(17) -0.0053(14) -0.0073(16) -0.0128(17)
C7 0.070(2) 0.056(2) 0.061(2) 0.0111(17) -0.0220(19) -0.0004(18)
C4 0.0607(19) 0.0381(17) 0.0451(16) 0.0057(14) 0.0000(14) 0.0049(15)
C6 0.0430(16) 0.0423(17) 0.0435(15) -0.0002(13) -0.0051(13) 0.0006(13)
N4 0.0505(14) 0.0351(14) 0.0323(11) -0.0034(9) -0.0034(10) 0.0043(10)
N2 0.0458(13) 0.0384(14) 0.0394(12) -0.0039(10) -0.0023(10) -0.0057(11)
N5 0.0612(16) 0.0378(16) 0.0378(13) -0.0018(11) -0.0052(12) 0.0155(13)
N3 0.0616(18) 0.0464(16) 0.0344(14) -0.0028(13) -0.0005(12) -0.0166(14)
C17 0.0342(14) 0.0422(18) 0.0453(16) 0.0003(13) -0.0053(12) -0.0015(13)
C10 0.0514(18) 0.0426(18) 0.0348(15) -0.0003(12) -0.0051(13) 0.0067(14)
O2 0.0565(13) 0.0578(15) 0.0477(11) 0.0046(10) 0.0084(10) 0.0171(12)
O1 0.0751(16) 0.0697(17) 0.0473(13) -0.0011(11) 0.0149(12) -0.0100(13)
C18 0.0415(16) 0.0476(19) 0.0484(17) 0.0087(14) -0.0070(13) -0.0055(14)
C11 0.0472(16) 0.0378(16) 0.0362(14) -0.0050(11) -0.0116(13) 0.0088(13)
C19 0.065(2) 0.068(2) 0.0468(17) 0.0085(16) -0.0016(17) -0.0051(17)
C12 0.0474(18) 0.059(2) 0.0590(19) -0.0210(16) 0.0033(15) -0.0040(16)
C16 0.083(2) 0.050(2) 0.0367(15) -0.0069(14) -0.0041(17) 0.0060(18)
C23 0.071(2) 0.069(3) 0.069(2) 0.023(2) 0.0064(19) 0.012(2)
C20 0.082(3) 0.093(3) 0.056(2) 0.020(2) -0.003(2) -0.017(2)
C15 0.108(3) 0.050(2) 0.049(2) -0.0146(17) -0.022(2) 0.000(2)
C21 0.079(3) 0.089(3) 0.074(3) 0.042(2) -0.019(2) -0.015(2)
C13 0.056(2) 0.085(3) 0.087(3) -0.017(2) -0.002(2) -0.019(2)
C22 0.079(3) 0.064(3) 0.106(3) 0.038(2) -0.004(2) 0.011(2)
C14 0.077(3) 0.053(2) 0.090(3) -0.014(2) -0.037(2) -0.0080(19)
O3 0.155(3) 0.082(2) 0.098(2) 0.0192(18) 0.048(2) 0.056(2)

loop_
_atom_type_symbol
_atom_type_description
_atom_type_scat_dispersion_real
_atom_type_scat_dispersion_imag
_atom_type_scat_source
C C 0.0033 0.0016 'International Tables Vol C Tables 4.2.6.8 and 6.1.1.4'
H H 0 0 'International Tables Vol C Tables 4.2.6.8 and 6.1.1.4'
N N 0.0061 0.0033 'International Tables Vol C Tables 4.2.6.8 and 6.1.1.4'
O O 0.0106 0.006 'International Tables Vol C Tables 4.2.6.8 and 6.1.1.4'
Cu Cu 0.3201 1.2651 'International Tables Vol C Tables 4.2.6.8 and 6.1.1.4'
Br Br -0.2901 2.4595 'International Tables Vol C Tables 4.2.6.8 and 6.1.1.4'

loop_
_geom_angle_atom_site_label_1
_geom_angle_atom_site_label_2
_geom_angle_atom_site_label_3
_geom_angle
N1 Cu1 N2 77.31(9)
N1 Cu1 N4 78.36(10)
N2 Cu1 N4 154.23(10)
N1 Cu1 Br2 153.75(7)
N2 Cu1 Br2 96.73(7)
N4 Cu1 Br2 101.36(7)
N1 Cu1 Br1 99.20(7)
N2 Cu1 Br1 95.09(7)
N4 Cu1 Br1 97.04(7)
Br2 Cu1 Br1 106.833(17)
C5 N1 C1 122.8(2)
C5 N1 Cu1 118.78(19)
C1 N1 Cu1 118.34(19)
C4 C3 C2 121.3(3)
C4 C3 H3 119.3
C2 C3 H3 119.3
C1 C2 C3 118.4(3)
C1 C2 H2 120.8
C3 C2 H2 120.8
N1 C5 C4 120.2(3)
N1 C5 C6 113.2(3)
C4 C5 C6 126.4(3)
N4 C8 C9 127.3(3)
N4 C8 C1 112.9(2)
C9 C8 C1 119.8(3)
N1 C1 C2 119.7(3)
N1 C1 C8 113.5(2)
C2 C1 C8 126.8(3)
C8 C9 H9A 109.5
C8 C9 H9B 109.5
H9A C9 H9B 109.5
C8 C9 H9C 109.5
H9A C9 H9C 109.5
H9B C9 H9C 109.5
C6 C7 H7A 109.5
C6 C7 H7B 109.5
H7A C7 H7B 109.5
C6 C7 H7C 109.5
H7A C7 H7C 109.5
H7B C7 H7C 109.5
C3 C4 C5 117.5(3)
C3 C4 H4 121.3
C5 C4 H4 121.3
N2 C6 C5 112.5(2)
N2 C6 C7 127.0(3)
C5 C6 C7 120.2(3)
C8 N4 N5 119.8(2)
C8 N4 Cu1 116.80(19)
N5 N4 Cu1 123.4(2)
C6 N2 N3 120.3(2)
C6 N2 Cu1 117.46(19)
N3 N2 Cu1 122.3(2)
C17 N5 N4 120.6(3)
C17 N5 H5A 116(2)
N4 N5 H5A 115(2)
N2 N3 C10 124.6(3)
N2 N3 H3A 106(3)
C10 N3 H3A 122(3)
O2 C17 N5 120.6(3)
O2 C17 C18 122.7(3)
N5 C17 C18 116.7(3)
O1 C10 N3 122.2(3)
O1 C10 C11 124.5(3)
N3 C10 C11 113.2(3)
C19 C18 C23 119.3(3)
C19 C18 C17 117.4(3)
C23 C18 C17 123.3(3)
C12 C11 C16 117.6(3)
C12 C11 C10 123.6(3)
C16 C11 C10 118.6(3)
C18 C19 C20 120.5(4)
C18 C19 H19 119.7
C20 C19 H19 119.7
C13 C12 C11 121.6(3)
C13 C12 H12 119.2
C11 C12 H12 119.2
C15 C16 C11 120.4(4)
C15 C16 H16 119.8
C11 C16 H16 119.8
C18 C23 C22 120.6(4)
C18 C23 H23 119.7
C22 C23 H23 119.7
C21 C20 C19 119.8(4)
C21 C20 H20 120.1
C19 C20 H20 120.1
C14 C15 C16 120.5(3)
C14 C15 H15 119.7
C16 C15 H15 119.7
C20 C21 C22 121.1(4)
C20 C21 H21 119.4
C22 C21 H21 119.4
C12 C13 C14 119.8(4)
C12 C13 H13 120.1
C14 C13 H13 120.1
C21 C22 C23 118.6(4)
C21 C22 H22 120.7
C23 C22 H22 120.7
C15 C14 C13 120.1(4)
C15 C14 H14 120
C13 C14 H14 120

loop_
_geom_bond_atom_site_label_1
_geom_bond_atom_site_label_2
_geom_bond_distance
Br2 Cu1 2.3619(5)
Cu1 N1 1.942(2)
Cu1 N2 2.049(2)
Cu1 N4 2.051(2)
Cu1 Br1 2.5567(5)
N1 C5 1.326(3)
N1 C1 1.330(4)
C3 C4 1.371(4)
C3 C2 1.383(5)
C3 H3 0.93
C2 C1 1.378(4)
C2 H2 0.93
C5 C4 1.393(4)
C5 C6 1.479(4)
C8 N4 1.285(4)
C8 C9 1.489(4)
C8 C1 1.493(4)
C9 H9A 0.96
C9 H9B 0.96
C9 H9C 0.96
C7 C6 1.484(4)
C7 H7A 0.96
C7 H7B 0.96
C7 H7C 0.96
C4 H4 0.93
C6 N2 1.280(4)
N4 N5 1.386(3)
N2 N3 1.379(4)
N5 C17 1.351(4)
N5 H5A 0.78(3)
N3 C10 1.383(4)
N3 H3A 0.67(3)
C17 O2 1.220(4)
C17 C18 1.492(4)
C10 O1 1.206(4)
C10 C11 1.479(4)
C18 C19 1.373(5)
C18 C23 1.389(5)
C11 C12 1.376(5)
C11 C16 1.401(4)
C19 C20 1.387(5)
C19 H19 0.93
C12 C13 1.372(5)
C12 H12 0.93
C16 C15 1.375(5)
C16 H16 0.93
C23 C22 1.392(5)
C23 H23 0.93
C20 C21 1.364(6)
C20 H20 0.93
C15 C14 1.358(6)
C15 H15 0.93
C21 C22 1.386(6)
C21 H21 0.93
C13 C14 1.373(6)
C13 H13 0.93
C22 H22 0.93
C14 H14 0.93

loop_
_geom_hbond_atom_site_label_D
_geom_hbond_atom_site_label_H
_geom_hbond_atom_site_label_A
_geom_hbond_distance_DH
_geom_hbond_distance_HA
_geom_hbond_distance_DA
_geom_hbond_angle_DHA
_geom_hbond_site_symmetry_A
N5 H5A O3 0.78(3) 2.44(3) 3.176(5) 159(3) 4_466
N3 H3A Br2 0.67(3) 2.78(3) 3.324(3) 141(4) .

loop_
_geom_torsion_atom_site_label_1
_geom_torsion_atom_site_label_2
_geom_torsion_atom_site_label_3
_geom_torsion_atom_site_label_4
_geom_torsion
N2 Cu1 N1 C5 7.6(2)
N4 Cu1 N1 C5 179.1(2)
Br2 Cu1 N1 C5 87.0(2)
Br1 Cu1 N1 C5 -85.5(2)
N2 Cu1 N1 C1 -174.4(2)
N4 Cu1 N1 C1 -2.9(2)
Br2 Cu1 N1 C1 -95.0(2)
Br1 Cu1 N1 C1 92.5(2)
C4 C3 C2 C1 -1.9(5)
C1 N1 C5 C4 -2.1(4)
Cu1 N1 C5 C4 175.8(2)
C1 N1 C5 C6 173.9(3)
Cu1 N1 C5 C6 -8.2(3)
C5 N1 C1 C2 0.6(4)
Cu1 N1 C1 C2 -177.3(2)
C5 N1 C1 C8 -178.6(2)
Cu1 N1 C1 C8 3.5(3)
C3 C2 C1 N1 1.4(4)
C3 C2 C1 C8 -179.6(3)
N4 C8 C1 N1 -1.9(4)
C9 C8 C1 N1 -179.6(3)
N4 C8 C1 C2 179.0(3)
C9 C8 C1 C2 1.3(4)
C2 C3 C4 C5 0.5(5)
N1 C5 C4 C3 1.5(4)
C6 C5 C4 C3 -173.9(3)
N1 C5 C6 N2 2.8(4)
C4 C5 C6 N2 178.5(3)
N1 C5 C6 C7 -171.5(3)
C4 C5 C6 C7 4.2(5)
C9 C8 N4 N5 -3.5(5)
C1 C8 N4 N5 179.1(2)
C9 C8 N4 Cu1 177.1(2)
C1 C8 N4 Cu1 -0.4(3)
N1 Cu1 N4 C8 1.7(2)
N2 Cu1 N4 C8 21.2(4)
Br2 Cu1 N4 C8 154.9(2)
Br1 Cu1 N4 C8 -96.3(2)
N1 Cu1 N4 N5 -177.7(2)
N2 Cu1 N4 N5 -158.3(2)
Br2 Cu1 N4 N5 -24.5(2)
Br1 Cu1 N4 N5 84.3(2)
C5 C6 N2 N3 -175.2(2)
C7 C6 N2 N3 -1.3(5)
C5 C6 N2 Cu1 3.4(3)
C7 C6 N2 Cu1 177.2(3)
N1 Cu1 N2 C6 -5.9(2)
N4 Cu1 N2 C6 -25.5(4)
Br2 Cu1 N2 C6 -160.0(2)
Br1 Cu1 N2 C6 92.4(2)
N1 Cu1 N2 N3 172.6(2)
N4 Cu1 N2 N3 153.0(2)
Br2 Cu1 N2 N3 18.5(2)
Br1 Cu1 N2 N3 -89.1(2)
C8 N4 N5 C17 -69.3(4)
Cu1 N4 N5 C17 110.2(3)
C6 N2 N3 C10 -59.0(4)
Cu1 N2 N3 C10 122.6(3)
N4 N5 C17 O2 16.3(4)
N4 N5 C17 C18 -162.8(3)
N2 N3 C10 O1 3.2(5)
N2 N3 C10 C11 -179.5(3)
O2 C17 C18 C19 0.2(4)
N5 C17 C18 C19 179.3(3)
O2 C17 C18 C23 -176.7(3)
N5 C17 C18 C23 2.4(5)
O1 C10 C11 C12 164.4(3)
N3 C10 C11 C12 -12.8(4)
O1 C10 C11 C16 -11.4(5)
N3 C10 C11 C16 171.3(3)
C23 C18 C19 C20 0.5(5)
C17 C18 C19 C20 -176.5(3)
C16 C11 C12 C13 -1.1(5)
C10 C11 C12 C13 -177.0(3)
C12 C11 C16 C15 -0.8(5)
C10 C11 C16 C15 175.3(3)
C19 C18 C23 C22 0.4(6)
C17 C18 C23 C22 177.2(4)
C18 C19 C20 C21 -0.7(6)
C11 C16 C15 C14 2.1(6)
C19 C20 C21 C22 -0.1(6)
C11 C12 C13 C14 1.7(6)
C20 C21 C22 C23 1.0(7)
C18 C23 C22 C21 -1.2(7)
C16 C15 C14 C13 -1.5(6)
C12 C13 C14 C15 -0.4(7)
